data_7211716
loop_
_publ_author_name
'Cauliez, Pascal'
'Polo, Victor'
'Roisnel, Thierry'
'Llusar, Rosa'
'Fourmigu\'e, Marc'

_publ_section_title
;
 The thiocyanate anion as a polydentate halogen bond acceptor
;
_journal_issue 2
_journal_name_full CrystEngComm
_journal_page_first 558
_journal_paper_doi 10.1039/b913559f
_journal_volume 12
_journal_year 2010
_chemical_compound_source 'synthesis as described'
_chemical_formula_moiety 'C6 F4 I2, S C N, N C8 H20'
_chemical_formula_sum 'C15 H20 F4 I2 N2 S'
_chemical_formula_weight 590.19
_chemical_name_systematic
;
tetraethylammonium thiocyanate, 1,3-diiodotetrafluorobenzene
;
_space_group_IT_number 15
_symmetry_cell_setting monoclinic
_symmetry_Int_Tables_number 15
_symmetry_space_group_name_Hall '-C 2yc'
_symmetry_space_group_name_H-M 'C 1 2/c 1'
_atom_sites_solution_hydrogens geom
_atom_sites_solution_primary direct
_atom_sites_solution_secondary difmap
_audit_conform_dict_location ftp://ftp.iucr.org/pub/cif_core.dic
_audit_conform_dict_name cif_core.dic
_audit_conform_dict_version 2.3
_audit_creation_date 2008-05-19T12:02:38-00:00
_audit_creation_method 'WinGX routine CIF_UPDATE'
_cell_angle_alpha 90
_cell_angle_beta 126.2590(10)
_cell_angle_gamma 90
_cell_formula_units_Z 8
_cell_length_a 17.7404(8)
_cell_length_b 22.8074(10)
_cell_length_c 12.1785(6)
_cell_measurement_reflns_used 5115
_cell_measurement_temperature 100(2)
_cell_measurement_theta_max 27.46
_cell_measurement_theta_min 2.74
_cell_measurement_wavelength 0.71073
_cell_volume 3973.4(3)
_computing_cell_refinement 'Bruker SMART, 2006'
_computing_data_collection 'Bruker SMART, 2006'
_computing_data_reduction 'Bruker SAINT, 2006'
_computing_molecular_graphics 'Ortep-3 for Windows (Farrugia, 1997)'
_computing_publication_material 'WinGX publication routines (Farrugia, 1999)'
_computing_structure_refinement 'SHELXL-97 (Sheldrick, 1997)'
_computing_structure_solution 'SIR97 (Altomare et al., 1999)'
_diffrn_ambient_temperature 100(2)
_diffrn_detector 'CCD plate'
_diffrn_measured_fraction_theta_full 0.973
_diffrn_measured_fraction_theta_max 0.954
_diffrn_measurement_device_type 'APEXII, Bruker-AXS'
_diffrn_measurement_method 'CCD rotation images, thin slices'
_diffrn_radiation_monochromator graphite
_diffrn_radiation_probe x-ray
_diffrn_radiation_type MoK\a
_diffrn_radiation_wavelength 0.71073
_diffrn_reflns_av_R_equivalents 0.0379
_diffrn_reflns_av_unetI/netI 0.0305
_diffrn_reflns_limit_h_max 23
_diffrn_reflns_limit_h_min -22
_diffrn_reflns_limit_k_max 29
_diffrn_reflns_limit_k_min -22
_diffrn_reflns_limit_l_max 15
_diffrn_reflns_limit_l_min -15
_diffrn_reflns_number 17224
_diffrn_reflns_theta_full 25
_diffrn_reflns_theta_max 27.47
_diffrn_reflns_theta_min 3.57
_exptl_absorpt_coefficient_mu 3.306
_exptl_absorpt_correction_T_max 0.396
_exptl_absorpt_correction_T_min 0.245
_exptl_absorpt_correction_type multi-scan
_exptl_absorpt_process_details
;
[Sheldrick, G.M. (2002). SADABS Bruker AXS Inc., Madison, Wisconsin, USA]
;
_exptl_crystal_colour colourless
_exptl_crystal_density_diffrn 1.973
_exptl_crystal_density_method 'not measured'
_exptl_crystal_description prism
_exptl_crystal_F_000 2256
_exptl_crystal_size_max 0.42
_exptl_crystal_size_mid 0.3
_exptl_crystal_size_min 0.28
_refine_diff_density_max 0.784
_refine_diff_density_min -0.656
_refine_diff_density_rms 0.106
_refine_ls_extinction_method none
_refine_ls_goodness_of_fit_ref 1.058
_refine_ls_hydrogen_treatment constr
_refine_ls_matrix_type full
_refine_ls_number_parameters 238
_refine_ls_number_reflns 4356
_refine_ls_number_restraints 0
_refine_ls_restrained_S_all 1.058
_refine_ls_R_factor_all 0.0236
_refine_ls_R_factor_gt 0.0216
_refine_ls_shift/su_max 0.001
_refine_ls_shift/su_mean 0
_refine_ls_structure_factor_coef Fsqd
_refine_ls_weighting_details 'calc w=1/[\s^2^(Fo^2^)+(0.0219P)^2^+5.5186P] where P=(Fo^2^+2Fc^2^)/3'
_refine_ls_weighting_scheme calc
_refine_ls_wR_factor_gt 0.0531
_refine_ls_wR_factor_ref 0.0544
_reflns_number_gt 4083
_reflns_number_total 4356
_reflns_threshold_expression >2sigma(I)
_cod_data_source_file b913559f.txt
_cod_data_source_block job2
_cod_original_sg_symbol_H-M 'C 2/c'
_cod_database_code 7211716

loop_
_symmetry_equiv_pos_as_xyz
'x, y, z'
'-x, y, -z+1/2'
'x+1/2, y+1/2, z'
'-x+1/2, y+1/2, -z+1/2'
'-x, -y, -z'
'x, -y, z-1/2'
'-x+1/2, -y+1/2, -z'
'x+1/2, -y+1/2, z-1/2'

loop_
_atom_site_label
_atom_site_type_symbol
_atom_site_fract_x
_atom_site_fract_y
_atom_site_fract_z
_atom_site_U_iso_or_equiv
_atom_site_adp_type
_atom_site_occupancy
_atom_site_calc_flag
_atom_site_refinement_flags
_atom_site_disorder_assembly
_atom_site_disorder_group
C1 C 0.85737(16) 0.16641(10) 0.1502(2) 0.0150(5) Uani 1 d . . .
I1 I 0.826151(10) 0.246073(7) 0.202269(15) 0.01504(5) Uani 1 d . . .
C2 C 0.83208(17) 0.11303(11) 0.1740(3) 0.0166(5) Uani 1 d . . .
F2 F 0.78552(11) 0.11334(6) 0.23074(16) 0.0212(3) Uani 1 d . . .
I3 I 0.812474(11) -0.019558(7) 0.185701(16) 0.01962(6) Uani 1 d . . .
C3 C 0.85275(17) 0.05917(10) 0.1448(2) 0.0163(5) Uani 1 d . . .
C4 C 0.90156(17) 0.05971(11) 0.0879(2) 0.0172(5) Uani 1 d . . .
F4 F 0.92552(11) 0.00937(7) 0.05957(16) 0.0240(3) Uani 1 d . . .
C5 C 0.92767(17) 0.11169(11) 0.0613(2) 0.0170(5) Uani 1 d . . .
F5 F 0.97595(11) 0.11157(6) 0.00807(16) 0.0233(3) Uani 1 d . . .
C6 C 0.90478(16) 0.16458(11) 0.0914(2) 0.0161(5) Uani 1 d . . .
F6 F 0.93152(10) 0.21431(6) 0.06472(15) 0.0207(3) Uani 1 d . . .
S11 S 0.73763(5) 0.86340(3) 0.23537(7) 0.02494(15) Uani 1 d . . .
C12 C 0.6429(2) 0.87264(11) 0.0799(3) 0.0243(6) Uani 1 d . . .
N13 N 0.5746(2) 0.88105(12) -0.0299(3) 0.0394(7) Uani 1 d . . .
N21A N 0.5 0.72350(13) 0.75 0.0211(6) Uani 0.25 d SP . 1
C22A C 0.5646(4) 0.7780(2) 0.7827(5) 0.0188(10) Uani 0.5 d P . 1
H22A H 0.5242 0.8132 0.7463 0.023 Uiso 0.5 calc PR . 1
H22B H 0.6072 0.7823 0.8829 0.023 Uiso 0.5 calc PR . 1
C23A C 0.6195(2) 0.77845(13) 0.7342(3) 0.0322(7) Uani 0.5 d P A 1
H23A H 0.6858 0.7781 0.8115 0.048 Uiso 0.5 calc PR A 1
H23B H 0.6057 0.8139 0.6798 0.048 Uiso 0.5 calc PR A 1
H23C H 0.6052 0.7437 0.6777 0.048 Uiso 0.5 calc PR A 1
N21B N 0.5 0.72350(13) 0.75 0.0211(6) Uani 0.25 d SP . 2
C22B C 0.5444(4) 0.7302(3) 0.6826(6) 0.0248(12) Uani 0.5 d P B 2
H22C H 0.4948 0.7377 0.585 0.03 Uiso 0.5 calc PR B 2
H22D H 0.5737 0.6922 0.6886 0.03 Uiso 0.5 calc PR B 2
C23B C 0.6195(2) 0.77845(13) 0.7342(3) 0.0322(7) Uani 0.5 d P B 2
H23D H 0.6434 0.7781 0.6795 0.048 Uiso 0.5 calc PR B 2
H23E H 0.6709 0.7711 0.8299 0.048 Uiso 0.5 calc PR B 2
H23F H 0.5916 0.8168 0.726 0.048 Uiso 0.5 calc PR B 2
N21C N 0.5 0.72350(13) 0.75 0.0211(6) Uani 0.25 d SP . 3
C32C C 0.5622(4) 0.7168(2) 0.9010(5) 0.0204(10) Uani 0.5 d P C 3
H32A H 0.5235 0.706 0.9321 0.024 Uiso 0.5 calc PR C 3
H32B H 0.5919 0.7551 0.9426 0.024 Uiso 0.5 calc PR C 3
C33C C 0.6409(2) 0.66940(14) 0.9536(3) 0.0355(7) Uani 0.5 d P C 3
H33A H 0.6789 0.6673 1.0532 0.053 Uiso 0.5 calc PR C 3
H33B H 0.6807 0.6803 0.9256 0.053 Uiso 0.5 calc PR C 3
H33C H 0.6121 0.6311 0.9148 0.053 Uiso 0.5 calc PR C 3
N21D N 0.5 0.72350(13) 0.75 0.0211(6) Uani 0.25 d SP . 4
C32D C 0.5659(4) 0.6686(2) 0.8077(5) 0.0238(11) Uani 0.5 d P . 4
H32C H 0.5272 0.6333 0.7873 0.029 Uiso 0.5 calc PR . 4
H32D H 0.5944 0.6646 0.7585 0.029 Uiso 0.5 calc PR . 4
C33D C 0.6409(2) 0.66940(14) 0.9536(3) 0.0355(7) Uani 0.5 d P D 4
H33D H 0.7015 0.669 0.9683 0.053 Uiso 0.5 calc PR D 4
H33E H 0.6357 0.6348 0.9965 0.053 Uiso 0.5 calc PR D 4
H33F H 0.6358 0.705 0.994 0.053 Uiso 0.5 calc PR D 4
N51 N 0.5 0.94832(13) 0.25 0.0171(6) Uani 1 d S . .
C51 C 0.5226(2) 0.98616(11) 0.1694(3) 0.0220(5) Uani 1 d . . .
H51A H 0.5352 0.9599 0.1171 0.026 Uiso 1 calc R . .
H51B H 0.4667 1.0098 0.1029 0.026 Uiso 1 calc R . .
C52 C 0.6052(2) 1.02729(13) 0.2539(3) 0.0304(6) Uani 1 d . . .
H52A H 0.5944 1.0531 0.3077 0.046 Uiso 1 calc R . .
H52B H 0.6123 1.051 0.1935 0.046 Uiso 1 calc R . .
H52C H 0.6621 1.0043 0.3152 0.046 Uiso 1 calc R . .
C61 C 0.58480(18) 0.91105(11) 0.3498(3) 0.0202(5) Uani 1 d . . .
H61A H 0.6356 0.9372 0.4189 0.024 Uiso 1 calc R . .
H61B H 0.6063 0.8918 0.3 0.024 Uiso 1 calc R . .
C62 C 0.5691(2) 0.86375(12) 0.4233(3) 0.0229(5) Uani 1 d . . .
H62A H 0.5492 0.8822 0.475 0.034 Uiso 1 calc R . .
H62B H 0.6275 0.8422 0.4858 0.034 Uiso 1 calc R . .
H62C H 0.5206 0.8365 0.3564 0.034 Uiso 1 calc R . .

loop_
_atom_site_aniso_label
_atom_site_aniso_U_11
_atom_site_aniso_U_22
_atom_site_aniso_U_33
_atom_site_aniso_U_23
_atom_site_aniso_U_13
_atom_site_aniso_U_12
C1 0.0158(11) 0.0127(12) 0.0137(12) -0.0014(9) 0.0073(11) 0.0007(9)
I1 0.01682(9) 0.01303(9) 0.01632(10) -0.00125(5) 0.01038(8) -0.00087(5)
C2 0.0143(12) 0.0209(13) 0.0161(13) 0.0001(9) 0.0099(11) -0.0021(9)
F2 0.0265(8) 0.0190(8) 0.0284(9) 0.0000(6) 0.0219(8) -0.0017(6)
I3 0.02379(10) 0.01312(9) 0.02086(10) 0.00121(6) 0.01260(9) -0.00262(6)
C3 0.0194(12) 0.0112(12) 0.0162(12) 0.0006(9) 0.0094(11) -0.0034(9)
C4 0.0171(12) 0.0147(12) 0.0149(12) -0.0032(9) 0.0069(11) 0.0018(9)
F4 0.0335(9) 0.0157(8) 0.0280(9) -0.0014(6) 0.0210(8) 0.0037(6)
C5 0.0162(12) 0.0228(14) 0.0132(13) -0.0012(9) 0.0093(12) -0.0001(9)
F5 0.0287(8) 0.0256(9) 0.0264(9) -0.0007(6) 0.0222(8) 0.0009(6)
C6 0.0141(11) 0.0168(12) 0.0153(12) 0.0015(9) 0.0076(11) -0.0016(9)
F6 0.0247(8) 0.0162(8) 0.0265(8) 0.0014(6) 0.0181(7) -0.0033(6)
S11 0.0244(3) 0.0211(4) 0.0278(4) 0.0068(3) 0.0146(3) -0.0022(3)
C12 0.0354(16) 0.0129(12) 0.0373(18) -0.0027(11) 0.0284(16) -0.0076(11)
N13 0.0368(16) 0.0384(17) 0.0295(16) 0.0072(12) 0.0122(15) -0.0106(12)
N21A 0.0312(17) 0.0160(16) 0.0187(16) 0 0.0163(15) 0
C22A 0.020(2) 0.017(3) 0.021(3) 0.000(2) 0.013(2) 0.0005(19)
C23A 0.0330(16) 0.0245(16) 0.0377(18) 0.0059(13) 0.0202(15) -0.0004(12)
N21B 0.0312(17) 0.0160(16) 0.0187(16) 0 0.0163(15) 0
C22B 0.030(3) 0.030(3) 0.027(3) 0.002(2) 0.024(3) 0.003(2)
C23B 0.0330(16) 0.0245(16) 0.0377(18) 0.0059(13) 0.0202(15) -0.0004(12)
N21C 0.0312(17) 0.0160(16) 0.0187(16) 0 0.0163(15) 0
C32C 0.028(3) 0.018(3) 0.020(3) -0.004(2) 0.017(2) -0.002(2)
C33C 0.0484(19) 0.0293(17) 0.0246(16) 0.0051(12) 0.0194(16) 0.0125(14)
N21D 0.0312(17) 0.0160(16) 0.0187(16) 0 0.0163(15) 0
C32D 0.032(3) 0.018(3) 0.022(3) -0.004(2) 0.017(3) -0.001(2)
C33D 0.0484(19) 0.0293(17) 0.0246(16) 0.0051(12) 0.0194(16) 0.0125(14)
N51 0.0249(13) 0.0138(13) 0.0158(14) 0 0.0138(13) 0
C51 0.0347(15) 0.0174(13) 0.0206(14) 0.0020(10) 0.0199(13) -0.0022(11)
C52 0.0406(17) 0.0241(15) 0.0324(17) -0.0004(12) 0.0248(16) -0.0074(12)
C61 0.0215(13) 0.0178(13) 0.0204(13) -0.0002(10) 0.0119(12) -0.0007(10)
C62 0.0292(15) 0.0185(14) 0.0200(13) 0.0038(10) 0.0139(13) 0.0029(11)

loop_
_atom_type_symbol
_atom_type_description
_atom_type_scat_dispersion_real
_atom_type_scat_dispersion_imag
_atom_type_scat_source
C C 0.0033 0.0016 'International Tables Vol C Tables 4.2.6.8 and 6.1.1.4'
H H 0 0 'International Tables Vol C Tables 4.2.6.8 and 6.1.1.4'
N N 0.0061 0.0033 'International Tables Vol C Tables 4.2.6.8 and 6.1.1.4'
F F 0.0171 0.0103 'International Tables Vol C Tables 4.2.6.8 and 6.1.1.4'
S S 0.1246 0.1234 'International Tables Vol C Tables 4.2.6.8 and 6.1.1.4'
I I -0.4742 1.8119 'International Tables Vol C Tables 4.2.6.8 and 6.1.1.4'

loop_
_geom_angle_atom_site_label_1
_geom_angle_atom_site_label_2
_geom_angle_atom_site_label_3
_geom_angle
_geom_angle_site_symmetry_1
_geom_angle_site_symmetry_3
C2 C1 C6 116.8(2) . .
C2 C1 I1 121.34(16) . .
C6 C1 I1 121.89(17) . .
F2 C2 C1 118.2(2) . .
F2 C2 C3 118.0(2) . .
C1 C2 C3 123.8(2) . .
C2 C3 C4 117.1(2) . .
C2 C3 I3 121.22(16) . .
C4 C3 I3 121.65(18) . .
F4 C4 C5 118.4(2) . .
F4 C4 C3 120.4(2) . .
C5 C4 C3 121.2(2) . .
F5 C5 C4 120.6(2) . .
F5 C5 C6 119.9(2) . .
C4 C5 C6 119.6(2) . .
F6 C6 C5 117.99(19) . .
F6 C6 C1 120.5(2) . .
C5 C6 C1 121.5(2) . .
N13 C12 S11 177.7(3) . .
C22A N21A C22A 75.7(4) . 2_656
C23A C22A N21A 118.8(4) . .
C23A C22A C22A 140.8(5) . 2_656
N21A C22A C22A 52.17(19) . 2_656
C23A C22A H22A 107.6 . .
N21A C22A H22A 107.6 . .
C22A C22A H22A 56.5 2_656 .
C23A C22A H22B 107.6 . .
N21A C22A H22B 107.6 . .
C22A C22A H22B 111.4 2_656 .
H22A C22A H22B 107.1 . .
C22A C23A H23A 109.5 . .
C22A C23A H23B 109.5 . .
H23A C23A H23B 109.5 . .
C22A C23A H23C 109.5 . .
H23A C23A H23C 109.5 . .
H23B C23A H23C 109.5 . .
H22C C22B H22D 107.1 . .
C33C C32C H32A 108.8 . .
C33C C32C H32B 108.8 . .
H32A C32C H32B 107.7 . .
C32C C33C H33A 109.5 . .
C32C C33C H33B 109.5 . .
H33A C33C H33B 109.5 . .
C32C C33C H33C 109.5 . .
H33A C33C H33C 109.5 . .
H33B C33C H33C 109.5 . .
C32D C32D H32C 56.1 2_656 .
C32D C32D H32D 113.6 2_656 .
H32C C32D H32D 107.4 . .
C61 N51 C61 111.8(3) 2_655 .
C61 N51 C51 108.35(14) 2_655 .
C61 N51 C51 108.54(14) . .
C61 N51 C51 108.54(14) 2_655 2_655
C61 N51 C51 108.35(14) . 2_655
C51 N51 C51 111.3(3) . 2_655
C52 C51 N51 115.3(2) . .
C52 C51 H51A 108.4 . .
N51 C51 H51A 108.4 . .
C52 C51 H51B 108.4 . .
N51 C51 H51B 108.4 . .
H51A C51 H51B 107.5 . .
C51 C52 H52A 109.5 . .
C51 C52 H52B 109.5 . .
H52A C52 H52B 109.5 . .
C51 C52 H52C 109.5 . .
H52A C52 H52C 109.5 . .
H52B C52 H52C 109.5 . .
N51 C61 C62 115.3(2) . .
N51 C61 H61A 108.5 . .
C62 C61 H61A 108.5 . .
N51 C61 H61B 108.5 . .
C62 C61 H61B 108.5 . .
H61A C61 H61B 107.5 . .
C61 C62 H62A 109.5 . .
C61 C62 H62B 109.5 . .
H62A C62 H62B 109.5 . .
C61 C62 H62C 109.5 . .
H62A C62 H62C 109.5 . .
H62B C62 H62C 109.5 . .

loop_
_geom_bond_atom_site_label_1
_geom_bond_atom_site_label_2
_geom_bond_distance
_geom_bond_site_symmetry_2
C1 C2 1.386(3) .
C1 C6 1.390(3) .
C1 I1 2.104(2) .
C2 F2 1.355(3) .
C2 C3 1.387(3) .
I3 C3 2.098(2) .
C3 C4 1.393(3) .
C4 F4 1.338(3) .
C4 C5 1.379(3) .
C5 F5 1.346(3) .
C5 C6 1.390(3) .
C6 F6 1.342(3) .
S11 C12 1.640(3) .
C12 N13 1.173(4) .
N21A C22A 1.573(5) .
N21A C22A 1.573(5) 2_656
C22A C23A 1.406(5) .
C22A C22A 1.929(10) 2_656
C22A H22A 0.99 .
C22A H22B 0.99 .
C23A H23A 0.98 .
C23A H23B 0.98 .
C23A H23C 0.98 .
C22B H22C 0.99 .
C22B H22D 0.99 .
C32C C33C 1.572(6) .
C32C H32A 0.99 .
C32C H32B 0.99 .
C33C H33A 0.98 .
C33C H33B 0.98 .
C33C H33C 0.98 .
C32D C32D 1.886(11) 2_656
C32D H32C 0.99 .
C32D H32D 0.99 .
N51 C61 1.516(3) 2_655
N51 C61 1.516(3) .
N51 C51 1.529(3) .
N51 C51 1.529(3) 2_655
C51 C52 1.517(4) .
C51 H51A 0.99 .
C51 H51B 0.99 .
C52 H52A 0.98 .
C52 H52B 0.98 .
C52 H52C 0.98 .
C61 C62 1.529(3) .
C61 H61A 0.99 .
C61 H61B 0.99 .
C62 H62A 0.98 .
C62 H62B 0.98 .
C62 H62C 0.98 .

loop_
_geom_torsion_atom_site_label_1
_geom_torsion_atom_site_label_2
_geom_torsion_atom_site_label_3
_geom_torsion_atom_site_label_4
_geom_torsion
_geom_torsion_site_symmetry_1
C6 C1 C2 F2 -179.8(2) .
I1 C1 C2 F2 0.7(3) .
C6 C1 C2 C3 1.1(4) .
I1 C1 C2 C3 -178.40(19) .
F2 C2 C3 C4 -179.3(2) .
C1 C2 C3 C4 -0.2(4) .
F2 C2 C3 I3 0.5(3) .
C1 C2 C3 I3 179.53(19) .
C2 C3 C4 F4 178.7(2) .
I3 C3 C4 F4 -1.1(3) .
C2 C3 C4 C5 -0.3(4) .
I3 C3 C4 C5 179.96(19) .
F4 C4 C5 F5 0.1(4) .
C3 C4 C5 F5 179.1(2) .
F4 C4 C5 C6 -179.1(2) .
C3 C4 C5 C6 -0.2(4) .
F5 C5 C6 F6 0.6(3) .
C4 C5 C6 F6 179.8(2) .
F5 C5 C6 C1 -178.1(2) .
C4 C5 C6 C1 1.1(4) .
C2 C1 C6 F6 179.8(2) .
I1 C1 C6 F6 -0.7(3) .
C2 C1 C6 C5 -1.6(4) .
I1 C1 C6 C5 177.95(19) .
C22A N21A C22A C23A -133.8(6) 2_656
C61 N51 C51 C52 178.9(2) 2_655
C61 N51 C51 C52 -59.5(3) .
C51 N51 C51 C52 59.65(19) 2_655
C61 N51 C61 C62 -51.50(18) 2_655
C51 N51 C61 C62 -171.0(2) .
C51 N51 C61 C62 68.1(3) 2_655
